data_3000525
loop_
_publ_author_name
'Morgan Redington'

_journal_name_full 'To be published in Chemistry of Materials'
_chemical_formula_sum 'Ca H12 Li2'
_space_group_name_Hall 'C -2yc'
_space_group_name_H-M_alt 'C 1 c 1'
_cell_angle_alpha 90.0000000000
_cell_angle_beta 100.2659103723
_cell_angle_gamma 90.0000000000
_cell_length_a 3.1727086175
_cell_length_b 9.1790133000
_cell_length_c 4.5444484736
_cell_volume 130.226
_cod_database_code 3000525
_cod_hold_until_date 2024-11-17
_cod_depositor_requested_release_date 2024-11-17

loop_
_atom_site_label
_atom_site_fract_x
_atom_site_fract_y
_atom_site_fract_z
? ? ? ?
